data_4086133
loop_
_publ_author_name
'Zhang, Xingyue'
'Lu, Zhiyao'
'Foellmer, Lena K.'
'Williams, Travis J.'

_publ_section_title
;
 Nitrogen-Based Ligands Accelerate Ammonia Borane Dehydrogenation with the
 Shvo Catalyst
;
_journal_issue 15
_journal_name_full Organometallics
_journal_page_first 3732
_journal_paper_doi 10.1021/acs.organomet.5b00409
_journal_volume 34
_journal_year 2015
_chemical_formula_moiety 'C36 H25 N O3 Ru, C4 H8 O'
_chemical_formula_sum 'C40 H33 N O4 Ru'
_chemical_formula_weight 692.74
_space_group_crystal_system monoclinic
_space_group_IT_number 15
_space_group_name_Hall '-C 2yc'
_space_group_name_H-M_alt 'C 1 2/c 1'
_symmetry_space_group_name_Hall '-C 2yc'
_symmetry_space_group_name_H-M 'C 1 2/c 1'
_atom_sites_solution_hydrogens geom
_cell_angle_alpha 90
_cell_angle_beta 112.0060(10)
_cell_angle_gamma 90
_cell_formula_units_Z 8
_cell_length_a 37.751(3)
_cell_length_b 10.6602(7)
_cell_length_c 17.1777(12)
_cell_measurement_reflns_used 198
_cell_measurement_temperature 100.(2)
_cell_measurement_theta_max 29.2453
_cell_measurement_theta_min 2.5968
_cell_volume 6409.2(8)
_computing_cell_refinement 'APEX2 v2014.1-1 (Bruker AXS)'
_computing_data_collection 'Bruker Instrument Service v2012.12.0.3'
_computing_data_reduction 'SAINT V8.34A (Bruker AXS, 2013)'
_computing_structure_refinement 'SHELXTL XLMP 2014/1 (Bruker AXS)'
_computing_structure_solution 'SHELXTL XT 2014/1 (Bruker AXS)'
_diffrn_ambient_temperature 100.(2)
_diffrn_detector_area_resol_mean 8.3333
_diffrn_measured_fraction_theta_full 0.991
_diffrn_measured_fraction_theta_max 0.991
_diffrn_measurement_device_type 'Bruker APEX II CCD'
_diffrn_measurement_method 'omega- and phi-scans'
_diffrn_radiation_monochromator 'TRIUMPH curved-crystal'
_diffrn_radiation_type 'MoK\a '
_diffrn_radiation_wavelength 0.71073
_diffrn_reflns_av_R_equivalents 0.0242
_diffrn_reflns_av_unetI/netI 0.0135
_diffrn_reflns_limit_h_max 53
_diffrn_reflns_limit_h_min -52
_diffrn_reflns_limit_k_max 15
_diffrn_reflns_limit_k_min -15
_diffrn_reflns_limit_l_max 24
_diffrn_reflns_limit_l_min -24
_diffrn_reflns_number 77236
_diffrn_reflns_theta_full 30.61
_diffrn_reflns_theta_max 30.61
_diffrn_reflns_theta_min 1.16
_diffrn_source 'fine-focus tube'
_exptl_absorpt_coefficient_mu 0.533
_exptl_absorpt_correction_T_max 0.89
_exptl_absorpt_correction_T_min 0.79
_exptl_absorpt_correction_type multi-scan
_exptl_absorpt_process_details 'Bruker SADABS V2012/1'
_exptl_crystal_colour colourless
_exptl_crystal_density_diffrn 1.436
_exptl_crystal_density_method 'not measured'
_exptl_crystal_description plate
_exptl_crystal_F_000 2848
_exptl_crystal_size_max 0.461
_exptl_crystal_size_mid 0.219
_exptl_crystal_size_min 0.218
_refine_diff_density_max 1.103
_refine_diff_density_min -0.709
_refine_ls_extinction_method none
_refine_ls_goodness_of_fit_ref 1.098
_refine_ls_hydrogen_treatment constr
_refine_ls_matrix_type full
_refine_ls_number_parameters 431
_refine_ls_number_reflns 9784
_refine_ls_number_restraints 70
_refine_ls_restrained_S_all 1.168
_refine_ls_R_factor_all 0.0301
_refine_ls_R_factor_gt 0.0257
_refine_ls_shift/su_max 0.002
_refine_ls_shift/su_mean 0.000
_refine_ls_structure_factor_coef Fsqd
_refine_ls_weighting_details 'w=1/[\s^2^(Fo^2^)+(0.0347P)^2^+10.3475P] where P=(Fo^2^+2Fc^2^)/3'
_refine_ls_weighting_scheme calc
_refine_ls_wR_factor_gt 0.0663
_refine_ls_wR_factor_ref 0.0736
_reflns_number_gt 8858
_reflns_number_total 9784
_reflns_threshold_expression 'I > 2\s(I)'
_cod_data_source_file om5b00409_si_003.cif
_cod_data_source_block I
_cod_depositor_comments 'Adding full bibliography for 4086132--4086133.cif.'
_cod_database_code 4086133

loop_
_space_group_symop_operation_xyz
'x, y, z'
'-x, y, -z+1/2'
'x+1/2, y+1/2, z'
'-x+1/2, y+1/2, -z+1/2'
'-x, -y, -z'
'x, -y, z-1/2'
'-x+1/2, -y+1/2, -z'
'x+1/2, -y+1/2, z-1/2'

loop_
_atom_site_type_symbol
_atom_site_label
_atom_site_fract_x
_atom_site_fract_y
_atom_site_fract_z
_atom_site_U_iso_or_equiv
_atom_site_adp_type
_atom_site_calc_flag
_atom_site_refinement_flags_adp
_atom_site_refinement_flags_occupancy
_atom_site_refinement_flags_posn
_atom_site_occupancy
_atom_site_disorder_assembly
_atom_site_disorder_group
C C1 0.38246(4) 0.34019(12) 0.42187(8) 0.0136(2) Uani d . . . 1.0 . .
C C2 0.36674(4) 0.30945(12) 0.48681(8) 0.0123(2) Uani d . . . 1.0 . .
C C3 0.36109(4) 0.17442(12) 0.48672(8) 0.0111(2) Uani d . . . 1.0 . .
C C4 0.37817(3) 0.11857(12) 0.43254(8) 0.0112(2) Uani d . . . 1.0 . .
C C5 0.39468(4) 0.21785(12) 0.39951(8) 0.0123(2) Uani d . . . 1.0 . .
C C6 0.35091(4) 0.40416(12) 0.52794(8) 0.0127(2) Uani d . . . 1.0 . .
C C7 0.34837(4) 0.38242(13) 0.60614(9) 0.0167(2) Uani d . . . 1.0 . .
H H7 0.358 0.3064 0.6352 0.02 Uiso calc U . R 1.0 . .
C C8 0.33189(4) 0.47090(14) 0.64180(9) 0.0187(3) Uani d . . . 1.0 . .
H H8 0.3299 0.454 0.6943 0.022 Uiso calc U . R 1.0 . .
C C9 0.31827(4) 0.58380(14) 0.60108(10) 0.0199(3) Uani d . . . 1.0 . .
H H9 0.3071 0.6441 0.6256 0.024 Uiso calc U . R 1.0 . .
C C10 0.32122(5) 0.60760(14) 0.52435(10) 0.0209(3) Uani d . . . 1.0 . .
H H10 0.3123 0.6851 0.4966 0.025 Uiso calc U . R 1.0 . .
C C11 0.33715(4) 0.51854(13) 0.48757(9) 0.0166(2) Uani d . . . 1.0 . .
H H11 0.3387 0.5355 0.4346 0.02 Uiso calc U . R 1.0 . .
C C12 0.33496(4) 0.10829(12) 0.51981(8) 0.0121(2) Uani d . . . 1.0 . .
C C13 0.34658(4) 0.00891(13) 0.57680(8) 0.0148(2) Uani d . . . 1.0 . .
H H13 0.3727 -0.0155 0.5992 0.018 Uiso calc U . R 1.0 . .
C C14 0.32007(4) -0.05473(13) 0.60106(9) 0.0180(3) Uani d . . . 1.0 . .
H H14 0.3281 -0.1236 0.6387 0.022 Uiso calc U . R 1.0 . .
C C15 0.28207(4) -0.01825(15) 0.57066(10) 0.0210(3) Uani d . . . 1.0 . .
H H15 0.2641 -0.0616 0.5875 0.025 Uiso calc U . R 1.0 . .
C C16 0.27038(4) 0.08251(15) 0.51529(10) 0.0220(3) Uani d . . . 1.0 . .
H H16 0.2444 0.1087 0.4949 0.026 Uiso calc U . R 1.0 . .
C C17 0.29655(4) 0.14502(14) 0.48963(9) 0.0175(3) Uani d . . . 1.0 . .
H H17 0.2883 0.2131 0.4514 0.021 Uiso calc U . R 1.0 . .
C C18 0.37430(4) -0.01381(12) 0.40291(8) 0.0124(2) Uani d . . . 1.0 . .
C C19 0.38848(4) -0.11642(13) 0.45593(9) 0.0163(2) Uani d . . . 1.0 . .
H H19 0.4009 -0.1036 0.5147 0.02 Uiso calc U . R 1.0 . .
C C20 0.38458(4) -0.23770(14) 0.42324(10) 0.0199(3) Uani d . . . 1.0 . .
H H20 0.3945 -0.3069 0.4598 0.024 Uiso calc U . R 1.0 . .
C C21 0.36630(5) -0.25792(14) 0.33780(10) 0.0215(3) Uani d . . . 1.0 . .
H H21 0.3639 -0.3406 0.3157 0.026 Uiso calc U . R 1.0 . .
C C22 0.35154(4) -0.15662(14) 0.28446(9) 0.0199(3) Uani d . . . 1.0 . .
H H22 0.3386 -0.1702 0.2259 0.024 Uiso calc U . R 1.0 . .
C C23 0.35565(4) -0.03518(13) 0.31674(9) 0.0156(2) Uani d . . . 1.0 . .
H H23 0.3457 0.0337 0.2799 0.019 Uiso calc U . R 1.0 . .
C C24 0.41091(4) 0.20358(12) 0.33372(9) 0.0131(2) Uani d . . . 1.0 . .
C C25 0.43901(4) 0.11523(14) 0.33928(9) 0.0184(3) Uani d . . . 1.0 . .
H H25 0.4485 0.0618 0.3869 0.022 Uiso calc U . R 1.0 . .
C C26 0.45334(4) 0.10457(15) 0.27577(10) 0.0215(3) Uani d . . . 1.0 . .
H H26 0.4727 0.0445 0.2806 0.026 Uiso calc U . R 1.0 . .
C C27 0.43960(4) 0.18108(16) 0.20539(10) 0.0222(3) Uani d . . . 1.0 . .
H H27 0.4495 0.1737 0.1622 0.027 Uiso calc U . R 1.0 . .
C C28 0.41131(5) 0.26851(16) 0.19850(10) 0.0227(3) Uani d . . . 1.0 . .
H H28 0.4016 0.3206 0.1502 0.027 Uiso calc U . R 1.0 . .
C C29 0.39707(4) 0.28007(14) 0.26229(9) 0.0181(3) Uani d . . . 1.0 . .
H H29 0.3778 0.3404 0.2572 0.022 Uiso calc U . R 1.0 . .
C C30 0.42866(4) 0.19571(14) 0.65596(10) 0.0190(3) Uani d . . . 1.0 . .
C C31 0.45761(4) 0.07253(15) 0.55403(9) 0.0190(3) Uani d . . . 1.0 . .
C C32 0.50193(5) 0.33436(19) 0.58658(14) 0.0362(4) Uani d . . . 1.0 . .
H H32 0.5101 0.2515 0.5817 0.043 Uiso calc U . R 1.0 . .
C C33 0.52901(5) 0.4295(2) 0.61037(16) 0.0444(5) Uani d . . . 1.0 . .
H H33 0.5551 0.4116 0.6211 0.053 Uiso calc U . R 1.0 . .
C C34 0.51785(6) 0.5487(2) 0.61822(14) 0.0436(5) Uani d . . . 1.0 . .
H H34 0.536 0.6148 0.6361 0.052 Uiso calc U . R 1.0 . .
C C36 0.45395(6) 0.47212(19) 0.57673(16) 0.0415(5) Uani d . . . 1.0 . .
H H36 0.4277 0.4886 0.5652 0.05 Uiso calc U . R 1.0 . .
C C35 0.47960(7) 0.5712(2) 0.5997(2) 0.0577(7) Uani d . . . 1.0 . .
H H35 0.4709 0.654 0.6026 0.069 Uiso calc U . R 1.0 . .
N N1 0.46471(4) 0.35410(13) 0.57020(8) 0.0199(2) Uani d . . . 1.0 . .
O O1 0.38867(3) 0.44571(9) 0.39896(7) 0.0191(2) Uani d . . . 1.0 . .
O O2 0.43172(4) 0.19148(13) 0.72437(8) 0.0302(3) Uani d . . . 1.0 . .
O O3 0.47660(3) -0.01356(12) 0.55901(8) 0.0294(3) Uani d . . . 1.0 . .
Ru Ru1 0.42255(2) 0.20514(2) 0.54054(2) 0.01233(4) Uani d . . . 1.0 . .
C C37_a 0.28878(11) 0.2847(4) 0.2749(2) 0.0415(7) Uani d U P D 0.637(2) A 1
H H37A_a 0.2951 0.2121 0.3136 0.05 Uiso calc U P R 0.637(2) A 1
H H37B_a 0.3125 0.3256 0.2762 0.05 Uiso calc U P R 0.637(2) A 1
C C38_a 0.26238(11) 0.3741(3) 0.2915(2) 0.0406(6) Uani d U P D 0.637(2) A 1
H H38A_a 0.2415 0.329 0.3013 0.049 Uiso calc U P R 0.637(2) A 1
H H38B_a 0.2762 0.4267 0.3412 0.049 Uiso calc U P R 0.637(2) A 1
C C39_a 0.24733(9) 0.4509(3) 0.2153(2) 0.0325(6) Uani d U P D 0.637(2) A 1
H H39A_a 0.2676 0.5022 0.2073 0.039 Uiso calc U P R 0.637(2) A 1
H H39B_a 0.2263 0.5062 0.2156 0.039 Uiso calc U P R 0.637(2) A 1
C C40_a 0.23313(8) 0.3486(3) 0.14968(18) 0.0286(5) Uani d U P D 0.637(2) A 1
H H40A_a 0.2072 0.3208 0.1438 0.034 Uiso calc U P R 0.637(2) A 1
H H40B_a 0.2322 0.379 0.0945 0.034 Uiso calc U P R 0.637(2) A 1
O O4_a 0.26023(9) 0.2468(2) 0.17950(17) 0.0362(4) Uani d U P D 0.637(2) A 1
C C37A_b 0.2712(2) 0.2488(6) 0.2647(4) 0.0415(7) Uani d U P D 0.363(2) A 2
H H37A_b 0.288 0.1968 0.3118 0.05 Uiso calc U P R 0.363(2) A 2
H H37B_b 0.2442 0.2276 0.254 0.05 Uiso calc U P R 0.363(2) A 2
C C38A_b 0.27865(19) 0.3880(6) 0.2843(4) 0.0406(6) Uani d U P D 0.363(2) A 2
H H38A_b 0.3034 0.4183 0.2842 0.049 Uiso calc U P R 0.363(2) A 2
H H38B_b 0.2743 0.4165 0.3349 0.049 Uiso calc U P R 0.363(2) A 2
C C39A_b 0.24041(16) 0.4112(6) 0.1913(4) 0.0325(6) Uani d U P D 0.363(2) A 2
H H39A_b 0.2162 0.4236 0.1999 0.039 Uiso calc U P R 0.363(2) A 2
H H39B_b 0.2447 0.4818 0.1583 0.039 Uiso calc U P R 0.363(2) A 2
C C40A_b 0.24217(16) 0.2857(5) 0.1526(3) 0.0286(5) Uani d U P D 0.363(2) A 2
H H40A_b 0.2209 0.2312 0.1525 0.034 Uiso calc U P R 0.363(2) A 2
H H40B_b 0.2406 0.296 0.0941 0.034 Uiso calc U P R 0.363(2) A 2
O O4A_b 0.27809(15) 0.2330(4) 0.2039(3) 0.0362(4) Uani d U P D 0.363(2) A 2

loop_
_atom_site_aniso_label
_atom_site_aniso_U_11
_atom_site_aniso_U_22
_atom_site_aniso_U_33
_atom_site_aniso_U_12
_atom_site_aniso_U_13
_atom_site_aniso_U_23
C1 0.0136(6) 0.0115(5) 0.0166(6) -0.0010(4) 0.0068(5) -0.0001(4)
C2 0.0133(5) 0.0091(5) 0.0159(6) -0.0008(4) 0.0071(5) 0.0000(4)
C3 0.0107(5) 0.0099(5) 0.0130(5) -0.0007(4) 0.0046(4) 0.0006(4)
C4 0.0103(5) 0.0101(5) 0.0127(5) -0.0005(4) 0.0037(4) 0.0004(4)
C5 0.0123(5) 0.0108(5) 0.0153(6) -0.0012(4) 0.0068(4) -0.0003(4)
C6 0.0125(5) 0.0101(5) 0.0161(6) -0.0014(4) 0.0060(4) -0.0012(4)
C7 0.0192(6) 0.0155(6) 0.0172(6) 0.0024(5) 0.0088(5) 0.0016(5)
C8 0.0200(6) 0.0206(7) 0.0176(6) 0.0011(5) 0.0095(5) -0.0018(5)
C9 0.0208(7) 0.0170(6) 0.0246(7) 0.0018(5) 0.0116(6) -0.0041(5)
C10 0.0245(7) 0.0133(6) 0.0279(7) 0.0041(5) 0.0133(6) 0.0024(5)
C11 0.0192(6) 0.0137(6) 0.0186(6) 0.0007(5) 0.0089(5) 0.0017(5)
C12 0.0128(5) 0.0109(5) 0.0136(5) -0.0023(4) 0.0061(4) -0.0012(4)
C13 0.0170(6) 0.0131(6) 0.0145(6) -0.0009(5) 0.0062(5) 0.0003(5)
C14 0.0257(7) 0.0141(6) 0.0158(6) -0.0045(5) 0.0098(5) 0.0002(5)
C15 0.0221(7) 0.0217(7) 0.0228(7) -0.0092(5) 0.0125(6) -0.0017(5)
C16 0.0153(6) 0.0257(7) 0.0268(7) -0.0031(5) 0.0099(6) 0.0013(6)
C17 0.0144(6) 0.0175(6) 0.0211(6) -0.0003(5) 0.0074(5) 0.0035(5)
C18 0.0126(5) 0.0102(5) 0.0158(6) -0.0007(4) 0.0069(4) -0.0003(4)
C19 0.0190(6) 0.0126(6) 0.0175(6) 0.0005(5) 0.0071(5) 0.0012(5)
C20 0.0238(7) 0.0113(6) 0.0260(7) 0.0020(5) 0.0109(6) 0.0019(5)
C21 0.0268(7) 0.0123(6) 0.0283(7) -0.0016(5) 0.0138(6) -0.0055(5)
C22 0.0237(7) 0.0175(6) 0.0190(6) -0.0029(5) 0.0088(5) -0.0053(5)
C23 0.0176(6) 0.0136(6) 0.0158(6) -0.0008(5) 0.0064(5) -0.0008(5)
C24 0.0119(5) 0.0130(5) 0.0157(6) -0.0036(4) 0.0066(5) -0.0021(4)
C25 0.0182(6) 0.0192(6) 0.0200(6) 0.0023(5) 0.0099(5) 0.0015(5)
C26 0.0191(6) 0.0258(7) 0.0234(7) 0.0025(6) 0.0123(6) -0.0020(6)
C27 0.0207(7) 0.0312(8) 0.0182(6) -0.0038(6) 0.0112(5) -0.0035(6)
C28 0.0235(7) 0.0298(8) 0.0163(6) -0.0003(6) 0.0090(6) 0.0029(6)
C29 0.0168(6) 0.0213(7) 0.0168(6) 0.0008(5) 0.0070(5) 0.0017(5)
C30 0.0153(6) 0.0207(7) 0.0191(6) -0.0013(5) 0.0044(5) -0.0015(5)
C31 0.0130(6) 0.0247(7) 0.0182(6) 0.0000(5) 0.0044(5) 0.0001(5)
C32 0.0174(7) 0.0311(9) 0.0572(12) -0.0047(7) 0.0107(8) 0.0046(9)
C33 0.0185(8) 0.0487(12) 0.0601(14) -0.0148(8) 0.0080(8) 0.0045(10)
C34 0.0368(10) 0.0488(12) 0.0452(11) -0.0308(9) 0.0156(9) -0.0158(9)
C36 0.0284(9) 0.0284(9) 0.0735(15) -0.0136(7) 0.0255(10) -0.0246(10)
C35 0.0463(13) 0.0354(11) 0.100(2) -0.0253(10) 0.0376(14) -0.0365(13)
N1 0.0157(5) 0.0238(6) 0.0204(6) -0.0072(5) 0.0070(5) -0.0027(5)
O1 0.0256(5) 0.0107(4) 0.0263(5) -0.0020(4) 0.0159(4) 0.0016(4)
O2 0.0346(7) 0.0371(7) 0.0189(5) 0.0013(5) 0.0100(5) -0.0007(5)
O3 0.0205(5) 0.0318(6) 0.0351(6) 0.0110(5) 0.0096(5) 0.0039(5)
Ru1 0.01002(5) 0.01301(5) 0.01392(5) -0.00160(3) 0.00445(4) -0.00121(3)
C37_a 0.0414(9) 0.0437(9) 0.0407(8) 0.0018(6) 0.0169(6) 0.0055(6)
C38_a 0.0405(9) 0.0441(8) 0.0395(8) -0.0013(7) 0.0177(6) -0.0046(6)
C39_a 0.0311(7) 0.0315(8) 0.0343(8) 0.0032(6) 0.0116(6) -0.0041(6)
C40_a 0.0276(7) 0.0316(8) 0.0266(7) -0.0031(6) 0.0102(5) -0.0005(6)
O4_a 0.0409(8) 0.0344(6) 0.0366(7) 0.0018(6) 0.0184(6) -0.0028(5)
C37A_b 0.0414(9) 0.0437(9) 0.0407(8) 0.0018(6) 0.0169(6) 0.0055(6)
C38A_b 0.0405(9) 0.0441(8) 0.0395(8) -0.0013(7) 0.0177(6) -0.0046(6)
C39A_b 0.0311(7) 0.0315(8) 0.0343(8) 0.0032(6) 0.0116(6) -0.0041(6)
C40A_b 0.0276(7) 0.0316(8) 0.0266(7) -0.0031(6) 0.0102(5) -0.0005(6)
O4A_b 0.0409(8) 0.0344(6) 0.0366(7) 0.0018(6) 0.0184(6) -0.0028(5)

loop_
_atom_type_symbol
_atom_type_description
_atom_type_scat_dispersion_real
_atom_type_scat_dispersion_imag
_atom_type_scat_source
C C 0.0033 0.0016 'International Tables Vol C Tables 4.2.6.8 and 6.1.1.4'
H H 0.0000 0.0000 'International Tables Vol C Tables 4.2.6.8 and 6.1.1.4'
N N 0.0061 0.0033 'International Tables Vol C Tables 4.2.6.8 and 6.1.1.4'
O O 0.0106 0.0060 'International Tables Vol C Tables 4.2.6.8 and 6.1.1.4'
Ru Ru -1.2594 0.8363 'International Tables Vol C Tables 4.2.6.8 and 6.1.1.4'

loop_
_geom_angle_atom_site_label_1
_geom_angle_atom_site_label_2
_geom_angle_atom_site_label_3
_geom_angle
O1 C1 C5 126.92(12)
O1 C1 C2 127.90(12)
C5 C1 C2 104.58(11)
O1 C1 Ru1 130.78(10)
C5 C1 Ru1 63.30(7)
C2 C1 Ru1 63.16(7)
C3 C2 C6 126.14(11)
C3 C2 C1 108.52(11)
C6 C2 C1 123.71(11)
C3 C2 Ru1 68.05(7)
C6 C2 Ru1 128.62(9)
C1 C2 Ru1 80.85(8)
C4 C3 C2 107.92(11)
C4 C3 C12 124.82(11)
C2 C3 C12 125.89(11)
C4 C3 Ru1 70.95(7)
C2 C3 Ru1 73.63(7)
C12 C3 Ru1 131.53(9)
C3 C4 C5 108.23(11)
C3 C4 C18 126.91(11)
C5 C4 C18 124.10(11)
C3 C4 Ru1 70.37(7)
C5 C4 Ru1 73.64(7)
C18 C4 Ru1 129.55(9)
C4 C5 C1 108.69(11)
C4 C5 C24 125.86(11)
C1 C5 C24 123.11(11)
C4 C5 Ru1 68.35(7)
C1 C5 Ru1 80.77(8)
C24 C5 Ru1 130.81(9)
C7 C6 C11 118.16(12)
C7 C6 C2 121.98(12)
C11 C6 C2 119.85(12)
C8 C7 C6 120.81(13)
C8 C7 H7 119.6
C6 C7 H7 119.6
C9 C8 C7 120.47(13)
C9 C8 H8 119.8
C7 C8 H8 119.8
C10 C9 C8 119.36(13)
C10 C9 H9 120.3
C8 C9 H9 120.3
C9 C10 C11 120.50(14)
C9 C10 H10 119.8
C11 C10 H10 119.8
C10 C11 C6 120.67(13)
C10 C11 H11 119.7
C6 C11 H11 119.7
C13 C12 C17 118.76(12)
C13 C12 C3 123.22(12)
C17 C12 C3 117.97(12)
C14 C13 C12 120.38(13)
C14 C13 H13 119.8
C12 C13 H13 119.8
C15 C14 C13 120.52(13)
C15 C14 H14 119.7
C13 C14 H14 119.7
C14 C15 C16 119.49(13)
C14 C15 H15 120.3
C16 C15 H15 120.3
C15 C16 C17 120.30(14)
C15 C16 H16 119.9
C17 C16 H16 119.9
C16 C17 C12 120.52(13)
C16 C17 H17 119.7
C12 C17 H17 119.7
C19 C18 C23 118.73(12)
C19 C18 C4 123.75(12)
C23 C18 C4 117.52(11)
C20 C19 C18 120.46(13)
C20 C19 H19 119.8
C18 C19 H19 119.8
C21 C20 C19 120.42(14)
C21 C20 H20 119.8
C19 C20 H20 119.8
C20 C21 C22 119.67(13)
C20 C21 H21 120.2
C22 C21 H21 120.2
C21 C22 C23 120.11(14)
C21 C22 H22 119.9
C23 C22 H22 119.9
C22 C23 C18 120.60(13)
C22 C23 H23 119.7
C18 C23 H23 119.7
C25 C24 C29 118.52(13)
C25 C24 C5 122.58(12)
C29 C24 C5 118.89(12)
C26 C25 C24 120.69(14)
C26 C25 H25 119.7
C24 C25 H25 119.7
C27 C26 C25 120.43(14)
C27 C26 H26 119.8
C25 C26 H26 119.8
C26 C27 C28 119.56(14)
C26 C27 H27 120.2
C28 C27 H27 120.2
C27 C28 C29 120.18(14)
C27 C28 H28 119.9
C29 C28 H28 119.9
C28 C29 C24 120.62(14)
C28 C29 H29 119.7
C24 C29 H29 119.7
O2 C30 Ru1 178.74(15)
O3 C31 Ru1 174.88(14)
N1 C32 C33 123.0(2)
N1 C32 H32 118.5
C33 C32 H32 118.5
C34 C33 C32 119.34(19)
C34 C33 H33 120.3
C32 C33 H33 120.3
C33 C34 C35 118.43(18)
C33 C34 H34 120.8
C35 C34 H34 120.8
N1 C36 C35 122.53(19)
N1 C36 H36 118.7
C35 C36 H36 118.7
C34 C35 C36 119.5(2)
C34 C35 H35 120.2
C36 C35 H35 120.2
C36 N1 C32 117.14(15)
C36 N1 Ru1 119.23(11)
C32 N1 Ru1 123.56(12)
C31 Ru1 C30 91.53(6)
C31 Ru1 N1 95.75(6)
C30 Ru1 N1 90.12(6)
C31 Ru1 C3 121.70(6)
C30 Ru1 C3 97.34(6)
N1 Ru1 C3 141.38(5)
C31 Ru1 C4 93.85(6)
C30 Ru1 C4 127.96(6)
N1 Ru1 C4 140.39(5)
C3 Ru1 C4 38.69(5)
C31 Ru1 C2 157.54(6)
C30 Ru1 C2 100.48(6)
N1 Ru1 C2 103.07(5)
C3 Ru1 C2 38.32(4)
C4 Ru1 C2 63.80(5)
C31 Ru1 C5 101.54(6)
C30 Ru1 C5 160.78(6)
N1 Ru1 C5 102.37(5)
C3 Ru1 C5 63.81(5)
C4 Ru1 C5 38.02(4)
C2 Ru1 C5 62.72(5)
C31 Ru1 C1 135.66(5)
C30 Ru1 C1 132.80(5)
N1 Ru1 C1 86.36(5)
C3 Ru1 C1 61.01(5)
C4 Ru1 C1 60.77(5)
C2 Ru1 C1 35.99(4)
C5 Ru1 C1 35.93(4)
C38_a C37_a O4_a 96.5(3)
C38_a C37_a H37A_a 112.5
O4_a C37_a H37A_a 112.4
C38_a C37_a H37B_a 112.4
O4_a C37_a H37B_a 112.4
H37A_a C37_a H37B_a 110.0
C39_a C38_a C37_a 104.5(3)
C39_a C38_a H38A_a 110.9
C37_a C38_a H38A_a 110.9
C39_a C38_a H38B_a 110.9
C37_a C38_a H38B_a 110.9
H38A_a C38_a H38B_a 108.9
C38_a C39_a C40_a 100.0(3)
C38_a C39_a H39A_a 111.8
C40_a C39_a H39A_a 111.8
C38_a C39_a H39B_a 111.8
C40_a C39_a H39B_a 111.8
H39A_a C39_a H39B_a 109.5
O4_a C40_a C39_a 105.7(2)
O4_a C40_a H40A_a 110.6
C39_a C40_a H40A_a 110.6
O4_a C40_a H40B_a 110.6
C39_a C40_a H40B_a 110.6
H40A_a C40_a H40B_a 108.7
C40_a O4_a C37_a 106.4(2)
O4A_b C37A_b C38A_b 104.5(6)
O4A_b C37A_b H37A_b 110.9
C38A_b C37A_b H37A_b 110.9
O4A_b C37A_b H37B_b 110.9
C38A_b C37A_b H37B_b 110.9
H37A_b C37A_b H37B_b 108.9
C37A_b C38A_b C39A_b 85.0(4)
C37A_b C38A_b H38A_b 114.5
C39A_b C38A_b H38A_b 114.5
C37A_b C38A_b H38B_b 114.5
C39A_b C38A_b H38B_b 114.5
H38A_b C38A_b H38B_b 111.6
C40A_b C39A_b C38A_b 97.0(4)
C40A_b C39A_b H39A_b 112.4
C38A_b C39A_b H39A_b 112.4
C40A_b C39A_b H39B_b 112.4
C38A_b C39A_b H39B_b 112.4
H39A_b C39A_b H39B_b 109.9
O4A_b C40A_b C39A_b 105.4(4)
O4A_b C40A_b H40A_b 110.7
C39A_b C40A_b H40A_b 110.7
O4A_b C40A_b H40B_b 110.7
C39A_b C40A_b H40B_b 110.7
H40A_b C40A_b H40B_b 108.8
C37A_b O4A_b C40A_b 90.9(5)

loop_
_geom_bond_atom_site_label_1
_geom_bond_atom_site_label_2
_geom_bond_distance
C1 O1 1.2429(16)
C1 C5 1.4812(18)
C1 C2 1.4831(18)
C1 Ru1 2.4913(14)
C2 C3 1.4551(17)
C2 C6 1.4806(18)
C2 Ru1 2.2515(13)
C3 C4 1.4444(17)
C3 C12 1.4879(17)
C3 Ru1 2.1765(13)
C4 C5 1.4474(17)
C4 C18 1.4887(18)
C4 Ru1 2.1842(12)
C5 C24 1.4815(18)
C5 Ru1 2.2549(13)
C6 C7 1.4015(18)
C6 C11 1.4027(18)
C7 C8 1.3918(19)
C7 H7 0.95
C8 C9 1.390(2)
C8 H8 0.95
C9 C10 1.387(2)
C9 H9 0.95
C10 C11 1.395(2)
C10 H10 0.95
C11 H11 0.95
C12 C13 1.3970(18)
C12 C17 1.4004(18)
C13 C14 1.3958(19)
C13 H13 0.95
C14 C15 1.386(2)
C14 H14 0.95
C15 C16 1.392(2)
C15 H15 0.95
C16 C17 1.3929(19)
C16 H16 0.95
C17 H17 0.95
C18 C19 1.3953(18)
C18 C23 1.3991(18)
C19 C20 1.3953(19)
C19 H19 0.95
C20 C21 1.385(2)
C20 H20 0.95
C21 C22 1.391(2)
C21 H21 0.95
C22 C23 1.3939(19)
C22 H22 0.95
C23 H23 0.95
C24 C25 1.3949(19)
C24 C29 1.4011(19)
C25 C26 1.3922(19)
C25 H25 0.95
C26 C27 1.388(2)
C26 H26 0.95
C27 C28 1.389(2)
C27 H27 0.95
C28 C29 1.395(2)
C28 H28 0.95
C29 H29 0.95
C30 O2 1.138(2)
C30 Ru1 1.9110(16)
C31 O3 1.1478(19)
C31 Ru1 1.8906(15)
C32 N1 1.342(2)
C32 C33 1.389(3)
C32 H32 0.95
C33 C34 1.361(3)
C33 H33 0.95
C34 C35 1.378(3)
C34 H34 0.95
C36 N1 1.340(2)
C36 C35 1.387(3)
C36 H36 0.95
C35 H35 0.95
N1 Ru1 2.1695(12)
C37_a C38_a 1.482(5)
C37_a O4_a 1.639(5)
C37_a H37A_a 0.99
C37_a H37B_a 0.99
C38_a C39_a 1.466(5)
C38_a H38A_a 0.99
C38_a H38B_a 0.99
C39_a C40_a 1.515(4)
C39_a H39A_a 0.99
C39_a H39B_a 0.99
C40_a O4_a 1.447(4)
C40_a H40A_a 0.99
C40_a H40B_a 0.99
C37A_b O4A_b 1.180(7)
C37A_b C38A_b 1.524(8)
C37A_b H37A_b 0.99
C37A_b H37B_b 0.99
C38A_b C39A_b 1.724(8)
C38A_b H38A_b 0.99
C38A_b H38B_b 0.99
C39A_b C40A_b 1.506(7)
C39A_b H39A_b 0.99
C39A_b H39B_b 0.99
C40A_b O4A_b 1.427(7)
C40A_b H40A_b 0.99
C40A_b H40B_b 0.99
